data_4082617
loop_
_publ_author_name
'Arrowsmith, Merle'
'Hill, Michael S.'
'Kociok-K\"ohn, Gabriele'

_publ_section_title
;
 Dearomatized BIAN Alkaline-Earth Alkyl Catalysts for the Intramolecular
 Hydroamination of Hindered Aminoalkenes
;
_journal_issue 1
_journal_name_full Organometallics
_journal_page_first 206
_journal_paper_doi 10.1021/om400955v
_journal_volume 33
_journal_year 2014
_chemical_absolute_configuration ad
_chemical_formula_moiety 'C86 H118 N4 Si4'
_chemical_formula_sum 'C86 H118 N4 Si4'
_chemical_formula_weight 1320.20
_chemical_name_systematic
;
 ?
;
_space_group_IT_number 152
_symmetry_cell_setting trigonal
_symmetry_space_group_name_Hall 'P 31 2"'
_symmetry_space_group_name_H-M 'P 31 2 1'
_atom_sites_solution_hydrogens geom
_atom_sites_solution_primary direct
_atom_sites_solution_secondary difmap
_audit_creation_method SHELXL-97
_cell_angle_alpha 90.00
_cell_angle_beta 90.00
_cell_angle_gamma 120.00
_cell_formula_units_Z 3
_cell_length_a 13.7376(4)
_cell_length_b 13.7376(4)
_cell_length_c 37.1695(13)
_cell_measurement_reflns_used 45130
_cell_measurement_temperature 150(2)
_cell_measurement_theta_max 25.028
_cell_measurement_theta_min 2.910
_cell_volume 6074.9(3)
_computing_cell_refinement 'HKL Scalepack (Otwinski & Minor, 1997)'
_computing_data_collection 'Collect (Nonius BV, 1997-2000)'
_computing_data_reduction
;
 DENZO-SCALEPACK Z. Otwinowski and W. Minor, " 
 Processing of X-ray Diffraction Data Collected in Oscillation Mode ", 
 Methods in Enzymology, Volume 276: Macromolecular Crystallography, 
 part A, p.307-326, 1997,C.W. Carter, Jr. & R. M. Sweet, Eds., Academic Press.
;
_computing_molecular_graphics 'ORTEP3 for Windows - Farrugia, L. J. J. Appl. Crystallogr. 1997, 30, 565'
_computing_publication_material
;
 'WinGX publication routines, Farrugia, 
 L. J., J. Appl. Crystallogr., 1999, 32, 837-838
;
_computing_structure_refinement
;
 SHELXL97 -Program for Crystal Structure Analysis (Release 97-2). 
 Sheldrick, G.M., Institut f\"ur Anorganische Chemie der Universit\"at, 
 Tammanstrasse 4, D-3400 G\"ottingen, Germany, 1998 
;
_computing_structure_solution
; 
 SIR97- Altomare A., Burla M.C., Camalli M., Cascarano G.L., Giacovazzo C. , 
 Guagliardi A., Moliterni A.G.G., Polidori G.,Spagna R. 
 (1999) J. Appl. Cryst. 32, 115-119
;
_diffrn_ambient_temperature 150(2)
_diffrn_measured_fraction_theta_full 0.993
_diffrn_measured_fraction_theta_max 0.993
_diffrn_measurement_device_type 'Nonius Kappa CCD'
_diffrn_measurement_method '349 1.0 degree images with \f scans'
_diffrn_radiation_monochromator graphite
_diffrn_radiation_source 'fine-focus sealed tube'
_diffrn_radiation_type MoK\a
_diffrn_radiation_wavelength 0.71073
_diffrn_reflns_av_R_equivalents 0.0931
_diffrn_reflns_av_sigmaI/netI 0.1305
_diffrn_reflns_limit_h_max 16
_diffrn_reflns_limit_h_min -15
_diffrn_reflns_limit_k_max 14
_diffrn_reflns_limit_k_min -16
_diffrn_reflns_limit_l_max 42
_diffrn_reflns_limit_l_min -44
_diffrn_reflns_number 28082
_diffrn_reflns_theta_full 25.05
_diffrn_reflns_theta_max 25.05
_diffrn_reflns_theta_min 2.97
_diffrn_standards_decay_% 0
_diffrn_standards_number 0
_exptl_absorpt_coefficient_mu 0.118
_exptl_absorpt_correction_type none
_exptl_crystal_colour yellow
_exptl_crystal_density_diffrn 1.083
_exptl_crystal_density_method 'not measured'
_exptl_crystal_description 'hexagonal prism'
_exptl_crystal_F_000 2154
_exptl_crystal_size_max 0.23
_exptl_crystal_size_mid 0.23
_exptl_crystal_size_min 0.13
_refine_diff_density_max 0.259
_refine_diff_density_min -0.227
_refine_diff_density_rms 0.045
_refine_ls_abs_structure_details 'Flack H D (1983), Acta Cryst. A39, 876-881'
_refine_ls_abs_structure_Flack -0.03(15)
_refine_ls_extinction_method none
_refine_ls_goodness_of_fit_ref 1.015
_refine_ls_hydrogen_treatment constr
_refine_ls_matrix_type full
_refine_ls_number_parameters 438
_refine_ls_number_reflns 7053
_refine_ls_number_restraints 0
_refine_ls_restrained_S_all 1.015
_refine_ls_R_factor_all 0.1416
_refine_ls_R_factor_gt 0.0684
_refine_ls_shift/su_max 0.000
_refine_ls_shift/su_mean 0.000
_refine_ls_structure_factor_coef Fsqd
_refine_ls_weighting_details 'calc w=1/[\s^2^(Fo^2^)+(0.0535P)^2^+0.2987P] where P=(Fo^2^+2Fc^2^)/3'
_refine_ls_weighting_scheme calc
_refine_ls_wR_factor_gt 0.1120
_refine_ls_wR_factor_ref 0.1325
_reflns_number_gt 4118
_reflns_number_total 7053
_reflns_threshold_expression >2sigma(I)
_cod_data_source_file om400955v_si_002.cif
_cod_data_source_block 9
_cod_database_code 4082617

loop_
_symmetry_equiv_pos_as_xyz
'x, y, z'
'-y, x-y, z+1/3'
'-x+y, -x, z+2/3'
'x-y, -y, -z+2/3'
'-x, -x+y, -z+1/3'
'y, x, -z'

loop_
_atom_site_label
_atom_site_type_symbol
_atom_site_fract_x
_atom_site_fract_y
_atom_site_fract_z
_atom_site_U_iso_or_equiv
_atom_site_adp_type
_atom_site_occupancy
_atom_site_symmetry_multiplicity
_atom_site_calc_flag
_atom_site_refinement_flags
Si1 Si 0.27406(10) 0.14143(10) 0.14796(3) 0.0482(4) Uani 1 1 d .
Si2 Si 0.08244(11) 0.06723(11) 0.08612(4) 0.0500(4) Uani 1 1 d .
N1 N -0.0286(3) -0.4889(2) 0.02776(8) 0.0341(8) Uani 1 1 d .
N2 N -0.1772(3) -0.5226(3) 0.08597(8) 0.0339(8) Uani 1 1 d .
C1 C 0.0430(3) -0.4631(3) -0.00265(10) 0.0351(10) Uani 1 1 d .
C2 C 0.1417(4) -0.4697(3) 0.00012(11) 0.0426(11) Uani 1 1 d .
C3 C 0.1696(4) -0.5062(4) 0.03521(13) 0.0576(13) Uani 1 1 d .
H3 H 0.1599 -0.4617 0.0547 0.069 Uiso 1 1 calc R
C4 C 0.0861(5) -0.6292(5) 0.04279(15) 0.101(2) Uani 1 1 d .
H4A H 0.0917 -0.6760 0.0239 0.152 Uiso 1 1 calc R
H4B H 0.0097 -0.6406 0.0431 0.152 Uiso 1 1 calc R
H4C H 0.1029 -0.6502 0.0662 0.152 Uiso 1 1 calc R
C5 C 0.2880(5) -0.4841(7) 0.03805(16) 0.125(3) Uani 1 1 d .
H5A H 0.3003 -0.5287 0.0199 0.188 Uiso 1 1 calc R
H5B H 0.3003 -0.5052 0.0621 0.188 Uiso 1 1 calc R
H5C H 0.3407 -0.4041 0.0340 0.188 Uiso 1 1 calc R
C6 C 0.2094(4) -0.4418(4) -0.02977(13) 0.0572(13) Uani 1 1 d .
H6 H 0.2759 -0.4468 -0.0288 0.069 Uiso 1 1 calc R
C7 C 0.1834(4) -0.4070(4) -0.06086(13) 0.0591(14) Uani 1 1 d .
H7 H 0.2339 -0.3841 -0.0806 0.071 Uiso 1 1 calc R
C8 C 0.0858(4) -0.4050(4) -0.06379(11) 0.0574(13) Uani 1 1 d .
H8 H 0.0675 -0.3836 -0.0860 0.069 Uiso 1 1 calc R
C9 C 0.0123(4) -0.4337(3) -0.03479(11) 0.0428(11) Uani 1 1 d .
C10 C -0.0962(4) -0.4308(4) -0.03750(11) 0.0567(14) Uani 1 1 d .
H10 H -0.1426 -0.4709 -0.0160 0.068 Uiso 1 1 calc R
C11 C -0.1649(5) -0.4919(4) -0.07077(13) 0.0814(17) Uani 1 1 d .
H11A H -0.1247 -0.4509 -0.0924 0.122 Uiso 1 1 calc R
H11B H -0.2382 -0.4960 -0.0697 0.122 Uiso 1 1 calc R
H11C H -0.1761 -0.5682 -0.0715 0.122 Uiso 1 1 calc R
C12 C -0.0744(5) -0.3113(5) -0.03611(14) 0.0883(18) Uani 1 1 d .
H12A H -0.0308 -0.2739 -0.0145 0.132 Uiso 1 1 calc R
H12B H -0.1462 -0.3122 -0.0354 0.132 Uiso 1 1 calc R
H12C H -0.0321 -0.2704 -0.0575 0.132 Uiso 1 1 calc R
C13 C -0.2527(3) -0.5303(3) 0.11367(10) 0.0323(10) Uani 1 1 d .
C14 C -0.3380(3) -0.5075(3) 0.10412(10) 0.0354(10) Uani 1 1 d .
C15 C -0.3518(4) -0.4839(4) 0.06486(10) 0.0427(11) Uani 1 1 d .
H15 H -0.3224 -0.5237 0.0497 0.051 Uiso 1 1 calc R
C16 C -0.4762(4) -0.5318(4) 0.05490(12) 0.0642(14) Uani 1 1 d .
H16A H -0.5059 -0.4896 0.0676 0.096 Uiso 1 1 calc R
H16B H -0.5191 -0.6111 0.0619 0.096 Uiso 1 1 calc R
H16C H -0.4828 -0.5251 0.0289 0.096 Uiso 1 1 calc R
C17 C -0.2835(4) -0.3601(4) 0.05581(12) 0.0669(15) Uani 1 1 d .
H17A H -0.3129 -0.3189 0.0692 0.100 Uiso 1 1 calc R
H17B H -0.2885 -0.3497 0.0299 0.100 Uiso 1 1 calc R
H17C H -0.2047 -0.3316 0.0624 0.100 Uiso 1 1 calc R
C18 C -0.4073(4) -0.5078(3) 0.13119(12) 0.0501(12) Uani 1 1 d .
H18 H -0.4640 -0.4900 0.1256 0.060 Uiso 1 1 calc R
C19 C -0.3953(4) -0.5335(4) 0.16619(12) 0.0535(13) Uani 1 1 d .
H19 H -0.4405 -0.5288 0.1847 0.064 Uiso 1 1 calc R
C20 C -0.3179(4) -0.5661(3) 0.17435(11) 0.0463(12) Uani 1 1 d .
H20 H -0.3147 -0.5890 0.1982 0.056 Uiso 1 1 calc R
C21 C -0.2447(3) -0.5665(3) 0.14881(10) 0.0373(11) Uani 1 1 d .
C22 C -0.1597(4) -0.6023(3) 0.15712(11) 0.0432(11) Uani 1 1 d .
H22 H -0.0853 -0.5409 0.1483 0.052 Uiso 1 1 calc R
C23 C -0.1467(4) -0.6164(4) 0.19722(11) 0.0598(14) Uani 1 1 d .
H23A H -0.1293 -0.5470 0.2099 0.090 Uiso 1 1 calc R
H23B H -0.0855 -0.6325 0.2009 0.090 Uiso 1 1 calc R
H23C H -0.2169 -0.6788 0.2066 0.090 Uiso 1 1 calc R
C24 C -0.1846(4) -0.7081(4) 0.13683(11) 0.0578(14) Uani 1 1 d .
H24A H -0.2568 -0.7707 0.1449 0.087 Uiso 1 1 calc R
H24B H -0.1249 -0.7257 0.1415 0.087 Uiso 1 1 calc R
H24C H -0.1882 -0.6962 0.1110 0.087 Uiso 1 1 calc R
C25 C -0.0061(3) -0.4133(3) 0.05090(9) 0.0311(9) Uani 1 1 d .
C26 C 0.0861(3) -0.2942(3) 0.05346(10) 0.0320(10) Uani 1 1 d .
C27 C 0.1802(3) -0.2274(3) 0.03120(10) 0.0392(11) Uani 1 1 d .
H27 H 0.1934 -0.2569 0.0098 0.047 Uiso 1 1 calc R
C28 C 0.2515(3) -0.1184(3) 0.04173(10) 0.0407(11) Uani 1 1 d .
H28 H 0.3147 -0.0719 0.0271 0.049 Uiso 1 1 calc R
C29 C 0.2341(3) -0.0738(3) 0.07317(10) 0.0386(11) Uani 1 1 d .
H29 H 0.2873 0.0011 0.0798 0.046 Uiso 1 1 calc R
C30 C 0.1418(3) -0.1356(3) 0.09482(10) 0.0318(9) Uani 1 1 d .
C31 C 0.1165(3) -0.0937(3) 0.12956(9) 0.0312(10) Uani 1 1 d .
H31 H 0.1715 -0.0915 0.1476 0.037 Uiso 1 1 calc R
C32 C -0.0022(3) -0.1742(3) 0.14573(8) 0.0291(9) Uani 1 1 d .
H32 H -0.0501 -0.1413 0.1389 0.035 Uiso 1 1 calc R
C33 C -0.0639(3) -0.2935(3) 0.13262(10) 0.0315(9) Uani 1 1 d .
H33 H -0.1284 -0.3475 0.1454 0.038 Uiso 1 1 calc R
C34 C -0.0305(3) -0.3254(3) 0.10369(10) 0.0299(9) Uani 1 1 d .
C35 C 0.0707(3) -0.2458(3) 0.08439(9) 0.0289(9) Uani 1 1 d .
C36 C -0.0824(3) -0.4316(3) 0.08264(9) 0.0305(10) Uani 1 1 d .
C37 C 0.1374(3) 0.0295(3) 0.12771(10) 0.0382(11) Uani 1 1 d .
H37 H 0.0827 0.0255 0.1462 0.046 Uiso 1 1 calc R
C38 C 0.4056(3) 0.1684(4) 0.12420(12) 0.0596(14) Uani 1 1 d .
H38A H 0.4711 0.2283 0.1367 0.089 Uiso 1 1 calc R
H38B H 0.4041 0.1915 0.0994 0.089 Uiso 1 1 calc R
H38C H 0.4105 0.0996 0.1241 0.089 Uiso 1 1 calc R
C39 C 0.2720(4) 0.2758(4) 0.15104(14) 0.0753(17) Uani 1 1 d .
H39A H 0.2047 0.2630 0.1642 0.113 Uiso 1 1 calc R
H39B H 0.2709 0.3031 0.1268 0.113 Uiso 1 1 calc R
H39C H 0.3392 0.3319 0.1638 0.113 Uiso 1 1 calc R
C40 C 0.2862(4) 0.0993(4) 0.19437(12) 0.0674(15) Uani 1 1 d .
H40A H 0.3600 0.1533 0.2043 0.101 Uiso 1 1 calc R
H40B H 0.2781 0.0243 0.1940 0.101 Uiso 1 1 calc R
H40C H 0.2270 0.0980 0.2094 0.101 Uiso 1 1 calc R
C41 C 0.0026(5) 0.1349(4) 0.10292(13) 0.0773(17) Uani 1 1 d .
H41A H -0.0272 0.1568 0.0824 0.116 Uiso 1 1 calc R
H41B H 0.0528 0.2018 0.1170 0.116 Uiso 1 1 calc R
H41C H -0.0597 0.0818 0.1181 0.116 Uiso 1 1 calc R
C42 C 0.1972(4) 0.1644(4) 0.05513(12) 0.0677(15) Uani 1 1 d .
H42A H 0.2384 0.1279 0.0465 0.102 Uiso 1 1 calc R
H42B H 0.2488 0.2335 0.0680 0.102 Uiso 1 1 calc R
H42C H 0.1646 0.1829 0.0346 0.102 Uiso 1 1 calc R
C43 C -0.0180(4) -0.0565(4) 0.05899(12) 0.0621(14) Uani 1 1 d .
H43A H -0.0780 -0.1111 0.0746 0.093 Uiso 1 1 calc R
H43B H 0.0218 -0.0916 0.0480 0.093 Uiso 1 1 calc R
H43C H -0.0506 -0.0321 0.0400 0.093 Uiso 1 1 calc R

loop_
_atom_site_aniso_label
_atom_site_aniso_U_11
_atom_site_aniso_U_22
_atom_site_aniso_U_33
_atom_site_aniso_U_23
_atom_site_aniso_U_13
_atom_site_aniso_U_12
Si1 0.0470(8) 0.0315(7) 0.0578(8) -0.0058(6) 0.0106(7) 0.0136(7)
Si2 0.0526(9) 0.0441(8) 0.0597(9) 0.0182(7) 0.0138(7) 0.0290(7)
N1 0.044(2) 0.031(2) 0.0271(18) 0.0005(16) -0.0030(17) 0.0191(17)
N2 0.040(2) 0.034(2) 0.031(2) 0.0010(16) -0.0017(17) 0.021(2)
C1 0.039(3) 0.028(2) 0.031(2) 0.0002(19) 0.005(2) 0.011(2)
C2 0.047(3) 0.040(3) 0.042(3) -0.003(2) 0.006(2) 0.023(2)
C3 0.063(4) 0.066(4) 0.056(3) -0.004(3) -0.005(3) 0.041(3)
C4 0.135(6) 0.086(5) 0.093(5) 0.011(4) -0.023(4) 0.062(4)
C5 0.093(5) 0.226(9) 0.097(5) 0.010(5) -0.006(4) 0.110(6)
C6 0.066(4) 0.057(3) 0.058(3) 0.006(3) 0.018(3) 0.039(3)
C7 0.070(4) 0.056(3) 0.055(3) 0.012(3) 0.030(3) 0.034(3)
C8 0.080(4) 0.052(3) 0.035(3) 0.004(2) 0.010(3) 0.029(3)
C9 0.053(3) 0.044(3) 0.033(2) -0.002(2) 0.005(2) 0.025(2)
C10 0.069(4) 0.084(4) 0.028(3) 0.001(3) -0.003(2) 0.047(3)
C11 0.099(4) 0.084(4) 0.068(4) 0.000(3) -0.025(3) 0.051(4)
C12 0.105(5) 0.099(5) 0.092(4) -0.028(4) -0.025(4) 0.075(4)
C13 0.026(2) 0.022(2) 0.039(3) 0.0014(19) 0.001(2) 0.005(2)
C14 0.029(2) 0.027(2) 0.043(3) 0.000(2) 0.000(2) 0.009(2)
C15 0.048(3) 0.043(3) 0.039(3) -0.001(2) -0.011(2) 0.024(2)
C16 0.058(3) 0.085(4) 0.063(3) -0.022(3) -0.024(3) 0.046(3)
C17 0.084(4) 0.063(4) 0.054(3) 0.006(3) -0.016(3) 0.037(3)
C18 0.042(3) 0.056(3) 0.055(3) 0.001(3) 0.002(2) 0.026(3)
C19 0.052(3) 0.053(3) 0.049(3) 0.004(3) 0.015(3) 0.021(3)
C20 0.051(3) 0.045(3) 0.032(3) 0.007(2) 0.006(2) 0.015(3)
C21 0.041(3) 0.030(2) 0.032(3) -0.0039(19) -0.001(2) 0.011(2)
C22 0.038(3) 0.037(3) 0.046(3) 0.008(2) -0.003(2) 0.012(2)
C23 0.061(3) 0.067(3) 0.039(3) 0.016(2) -0.004(2) 0.022(3)
C24 0.064(3) 0.043(3) 0.070(3) -0.003(3) -0.022(3) 0.029(3)
C25 0.036(3) 0.035(3) 0.024(2) 0.000(2) 0.0008(19) 0.019(2)
C26 0.032(3) 0.030(2) 0.032(2) -0.002(2) 0.003(2) 0.015(2)
C27 0.043(3) 0.038(3) 0.033(2) 0.000(2) 0.009(2) 0.018(2)
C28 0.033(3) 0.041(3) 0.040(3) 0.001(2) 0.011(2) 0.012(2)
C29 0.034(3) 0.034(3) 0.043(3) -0.001(2) 0.001(2) 0.014(2)
C30 0.034(3) 0.029(2) 0.032(2) 0.0012(19) -0.004(2) 0.016(2)
C31 0.034(2) 0.029(2) 0.031(2) 0.0034(19) 0.0003(19) 0.016(2)
C32 0.032(2) 0.033(2) 0.0252(19) 0.0036(18) 0.0032(19) 0.019(2)
C33 0.033(2) 0.024(2) 0.034(2) 0.0023(19) 0.001(2) 0.011(2)
C34 0.035(2) 0.027(2) 0.029(2) 0.004(2) -0.0012(19) 0.016(2)
C35 0.032(2) 0.028(2) 0.030(2) 0.0059(19) 0.0009(19) 0.018(2)
C36 0.032(3) 0.030(3) 0.025(2) 0.0027(19) -0.0016(19) 0.012(2)
C37 0.042(3) 0.031(3) 0.043(3) 0.004(2) 0.014(2) 0.019(2)
C38 0.044(3) 0.044(3) 0.076(3) -0.015(3) -0.001(3) 0.010(2)
C39 0.069(4) 0.048(3) 0.100(4) -0.006(3) 0.031(3) 0.022(3)
C40 0.055(3) 0.061(3) 0.064(3) -0.025(3) -0.010(3) 0.013(3)
C41 0.086(4) 0.071(4) 0.096(4) 0.025(3) 0.018(3) 0.055(3)
C42 0.074(4) 0.062(4) 0.069(3) 0.030(3) 0.021(3) 0.035(3)
C43 0.061(3) 0.077(4) 0.055(3) 0.019(3) -0.004(3) 0.040(3)

loop_
_atom_type_symbol
_atom_type_description
_atom_type_scat_dispersion_real
_atom_type_scat_dispersion_imag
_atom_type_scat_source
C C 0.0033 0.0016 'International Tables Vol C Tables 4.2.6.8 and 6.1.1.4'
H H 0.0000 0.0000 'International Tables Vol C Tables 4.2.6.8 and 6.1.1.4'
N N 0.0061 0.0033 'International Tables Vol C Tables 4.2.6.8 and 6.1.1.4'
Si Si 0.0817 0.0704 'International Tables Vol C Tables 4.2.6.8 and 6.1.1.4'

loop_
_geom_angle_atom_site_label_1
_geom_angle_atom_site_label_2
_geom_angle_atom_site_label_3
_geom_angle
_geom_angle_site_symmetry_1
_geom_angle_site_symmetry_3
C40 Si1 C39 107.5(2) . .
C40 Si1 C38 105.8(2) . .
C39 Si1 C38 108.9(2) . .
C40 Si1 C37 108.95(19) . .
C39 Si1 C37 109.2(2) . .
C38 Si1 C37 116.15(18) . .
C43 Si2 C41 106.6(2) . .
C43 Si2 C42 107.1(2) . .
C41 Si2 C42 110.3(2) . .
C43 Si2 C37 113.90(18) . .
C41 Si2 C37 106.0(2) . .
C42 Si2 C37 112.8(2) . .
C25 N1 C1 118.8(3) . .
C36 N2 C13 119.2(3) . .
C9 C1 C2 121.6(4) . .
C9 C1 N1 118.8(4) . .
C2 C1 N1 119.6(4) . .
C6 C2 C1 117.5(4) . .
C6 C2 C3 122.7(4) . .
C1 C2 C3 119.8(4) . .
C5 C3 C2 114.9(4) . .
C5 C3 C4 110.6(5) . .
C2 C3 C4 110.6(4) . .
C5 C3 H3 106.7 . .
C2 C3 H3 106.7 . .
C4 C3 H3 106.7 . .
C3 C4 H4A 109.5 . .
C3 C4 H4B 109.5 . .
H4A C4 H4B 109.5 . .
C3 C4 H4C 109.5 . .
H4A C4 H4C 109.5 . .
H4B C4 H4C 109.5 . .
C3 C5 H5A 109.5 . .
C3 C5 H5B 109.5 . .
H5A C5 H5B 109.5 . .
C3 C5 H5C 109.5 . .
H5A C5 H5C 109.5 . .
H5B C5 H5C 109.5 . .
C7 C6 C2 121.5(4) . .
C7 C6 H6 119.2 . .
C2 C6 H6 119.2 . .
C8 C7 C6 120.6(4) . .
C8 C7 H7 119.7 . .
C6 C7 H7 119.7 . .
C7 C8 C9 121.0(4) . .
C7 C8 H8 119.5 . .
C9 C8 H8 119.5 . .
C1 C9 C8 117.6(4) . .
C1 C9 C10 120.7(4) . .
C8 C9 C10 121.7(4) . .
C9 C10 C12 111.2(4) . .
C9 C10 C11 112.7(4) . .
C12 C10 C11 110.9(4) . .
C9 C10 H10 107.3 . .
C12 C10 H10 107.3 . .
C11 C10 H10 107.3 . .
C10 C11 H11A 109.5 . .
C10 C11 H11B 109.5 . .
H11A C11 H11B 109.5 . .
C10 C11 H11C 109.5 . .
H11A C11 H11C 109.5 . .
H11B C11 H11C 109.5 . .
C10 C12 H12A 109.5 . .
C10 C12 H12B 109.5 . .
H12A C12 H12B 109.5 . .
C10 C12 H12C 109.5 . .
H12A C12 H12C 109.5 . .
H12B C12 H12C 109.5 . .
C14 C13 C21 122.0(4) . .
C14 C13 N2 117.3(3) . .
C21 C13 N2 120.6(4) . .
C18 C14 C13 117.8(4) . .
C18 C14 C15 122.5(4) . .
C13 C14 C15 119.7(4) . .
C17 C15 C14 112.2(3) . .
C17 C15 C16 111.1(4) . .
C14 C15 C16 111.6(4) . .
C17 C15 H15 107.2 . .
C14 C15 H15 107.2 . .
C16 C15 H15 107.2 . .
C15 C16 H16A 109.5 . .
C15 C16 H16B 109.5 . .
H16A C16 H16B 109.5 . .
C15 C16 H16C 109.5 . .
H16A C16 H16C 109.5 . .
H16B C16 H16C 109.5 . .
C15 C17 H17A 109.5 . .
C15 C17 H17B 109.5 . .
H17A C17 H17B 109.5 . .
C15 C17 H17C 109.5 . .
H17A C17 H17C 109.5 . .
H17B C17 H17C 109.5 . .
C19 C18 C14 121.1(4) . .
C19 C18 H18 119.4 . .
C14 C18 H18 119.4 . .
C20 C19 C18 120.1(4) . .
C20 C19 H19 120.0 . .
C18 C19 H19 120.0 . .
C19 C20 C21 122.0(4) . .
C19 C20 H20 119.0 . .
C21 C20 H20 119.0 . .
C20 C21 C13 116.4(4) . .
C20 C21 C22 122.9(4) . .
C13 C21 C22 120.7(4) . .
C21 C22 C24 111.7(3) . .
C21 C22 C23 113.7(4) . .
C24 C22 C23 110.4(4) . .
C21 C22 H22 106.9 . .
C24 C22 H22 106.9 . .
C23 C22 H22 106.9 . .
C22 C23 H23A 109.5 . .
C22 C23 H23B 109.5 . .
H23A C23 H23B 109.5 . .
C22 C23 H23C 109.5 . .
H23A C23 H23C 109.5 . .
H23B C23 H23C 109.5 . .
C22 C24 H24A 109.5 . .
C22 C24 H24B 109.5 . .
H24A C24 H24B 109.5 . .
C22 C24 H24C 109.5 . .
H24A C24 H24C 109.5 . .
H24B C24 H24C 109.5 . .
N1 C25 C26 132.2(3) . .
N1 C25 C36 122.0(3) . .
C26 C25 C36 105.8(3) . .
C35 C26 C27 118.6(3) . .
C35 C26 C25 109.1(3) . .
C27 C26 C25 132.3(3) . .
C28 C27 C26 117.5(3) . .
C28 C27 H27 121.3 . .
C26 C27 H27 121.3 . .
C27 C28 C29 122.2(4) . .
C27 C28 H28 118.9 . .
C29 C28 H28 118.9 . .
C30 C29 C28 121.7(4) . .
C30 C29 H29 119.1 . .
C28 C29 H29 119.1 . .
C29 C30 C35 116.0(3) . .
C29 C30 C31 125.1(3) . .
C35 C30 C31 118.8(3) . .
C30 C31 C32 114.4(3) . .
C30 C31 C37 114.7(3) . .
C32 C31 C37 110.1(3) . .
C30 C31 H31 105.6 . .
C32 C31 H31 105.6 . .
C37 C31 H31 105.6 . .
C33 C32 C32 109.9(2) . 5
C33 C32 C31 117.9(3) . .
C32 C32 C31 110.7(4) 5 .
C33 C32 H32 105.8 . .
C32 C32 H32 105.8 5 .
C31 C32 H32 105.8 . .
C34 C33 C32 121.6(3) . .
C34 C33 H33 119.2 . .
C32 C33 H33 119.2 . .
C33 C34 C35 120.6(3) . .
C33 C34 C36 132.5(3) . .
C35 C34 C36 106.7(3) . .
C30 C35 C26 124.0(3) . .
C30 C35 C34 124.7(3) . .
C26 C35 C34 111.3(3) . .
N2 C36 C34 131.3(3) . .
N2 C36 C25 121.3(3) . .
C34 C36 C25 107.1(3) . .
C31 C37 Si1 115.6(3) . .
C31 C37 Si2 116.5(3) . .
Si1 C37 Si2 118.0(2) . .
C31 C37 H37 100.6 . .
Si1 C37 H37 100.6 . .
Si2 C37 H37 100.6 . .
Si1 C38 H38A 109.5 . .
Si1 C38 H38B 109.5 . .
H38A C38 H38B 109.5 . .
Si1 C38 H38C 109.5 . .
H38A C38 H38C 109.5 . .
H38B C38 H38C 109.5 . .
Si1 C39 H39A 109.5 . .
Si1 C39 H39B 109.5 . .
H39A C39 H39B 109.5 . .
Si1 C39 H39C 109.5 . .
H39A C39 H39C 109.5 . .
H39B C39 H39C 109.5 . .
Si1 C40 H40A 109.5 . .
Si1 C40 H40B 109.5 . .
H40A C40 H40B 109.5 . .
Si1 C40 H40C 109.5 . .
H40A C40 H40C 109.5 . .
H40B C40 H40C 109.5 . .
Si2 C41 H41A 109.5 . .
Si2 C41 H41B 109.5 . .
H41A C41 H41B 109.5 . .
Si2 C41 H41C 109.5 . .
H41A C41 H41C 109.5 . .
H41B C41 H41C 109.5 . .
Si2 C42 H42A 109.5 . .
Si2 C42 H42B 109.5 . .
H42A C42 H42B 109.5 . .
Si2 C42 H42C 109.5 . .
H42A C42 H42C 109.5 . .
H42B C42 H42C 109.5 . .
Si2 C43 H43A 109.5 . .
Si2 C43 H43B 109.5 . .
H43A C43 H43B 109.5 . .
Si2 C43 H43C 109.5 . .
H43A C43 H43C 109.5 . .
H43B C43 H43C 109.5 . .

loop_
_geom_bond_atom_site_label_1
_geom_bond_atom_site_label_2
_geom_bond_distance
_geom_bond_site_symmetry_2
Si1 C40 1.853(5) .
Si1 C39 1.864(5) .
Si1 C38 1.875(4) .
Si1 C37 1.889(4) .
Si2 C43 1.862(5) .
Si2 C41 1.865(5) .
Si2 C42 1.868(4) .
Si2 C37 1.903(4) .
N1 C25 1.263(4) .
N1 C1 1.423(5) .
N2 C36 1.283(5) .
N2 C13 1.427(5) .
C1 C9 1.393(5) .
C1 C2 1.407(5) .
C2 C6 1.375(5) .
C2 C3 1.514(6) .
C3 C5 1.502(7) .
C3 C4 1.520(7) .
C3 H3 1.0000 .
C4 H4A 0.9800 .
C4 H4B 0.9800 .
C4 H4C 0.9800 .
C5 H5A 0.9800 .
C5 H5B 0.9800 .
C5 H5C 0.9800 .
C6 C7 1.365(6) .
C6 H6 0.9500 .
C7 C8 1.360(6) .
C7 H7 0.9500 .
C8 C9 1.393(5) .
C8 H8 0.9500 .
C9 C10 1.514(6) .
C10 C12 1.515(7) .
C10 C11 1.527(6) .
C10 H10 1.0000 .
C11 H11A 0.9800 .
C11 H11B 0.9800 .
C11 H11C 0.9800 .
C12 H12A 0.9800 .
C12 H12B 0.9800 .
C12 H12C 0.9800 .
C13 C14 1.403(5) .
C13 C21 1.421(5) .
C14 C18 1.383(5) .
C14 C15 1.527(5) .
C15 C17 1.513(5) .
C15 C16 1.538(6) .
C15 H15 1.0000 .
C16 H16A 0.9800 .
C16 H16B 0.9800 .
C16 H16C 0.9800 .
C17 H17A 0.9800 .
C17 H17B 0.9800 .
C17 H17C 0.9800 .
C18 C19 1.379(5) .
C18 H18 0.9500 .
C19 C20 1.378(6) .
C19 H19 0.9500 .
C20 C21 1.385(5) .
C20 H20 0.9500 .
C21 C22 1.507(5) .
C22 C24 1.517(5) .
C22 C23 1.525(5) .
C22 H22 1.0000 .
C23 H23A 0.9800 .
C23 H23B 0.9800 .
C23 H23C 0.9800 .
C24 H24A 0.9800 .
C24 H24B 0.9800 .
C24 H24C 0.9800 .
C25 C26 1.489(5) .
C25 C36 1.513(5) .
C26 C35 1.396(5) .
C26 C27 1.418(5) .
C27 C28 1.375(5) .
C27 H27 0.9500 .
C28 C29 1.394(5) .
C28 H28 0.9500 .
C29 C30 1.379(5) .
C29 H29 0.9500 .
C30 C35 1.385(5) .
C30 C31 1.523(5) .
C31 C32 1.563(5) .
C31 C37 1.570(5) .
C31 H31 1.0000 .
C32 C33 1.501(5) .
C32 C32 1.557(6) 5
C32 H32 1.0000 .
C33 C34 1.327(5) .
C33 H33 0.9500 .
C34 C35 1.457(5) .
C34 C36 1.487(5) .
C37 H37 1.0000 .
C38 H38A 0.9800 .
C38 H38B 0.9800 .
C38 H38C 0.9800 .
C39 H39A 0.9800 .
C39 H39B 0.9800 .
C39 H39C 0.9800 .
C40 H40A 0.9800 .
C40 H40B 0.9800 .
C40 H40C 0.9800 .
C41 H41A 0.9800 .
C41 H41B 0.9800 .
C41 H41C 0.9800 .
C42 H42A 0.9800 .
C42 H42B 0.9800 .
C42 H42C 0.9800 .
C43 H43A 0.9800 .
C43 H43B 0.9800 .
C43 H43C 0.9800 .
